data_7059844
loop_
_publ_author_name
'Maity, Apurba'
'Sarkar, Anirban'
'Bhaktha B. N, Shivakiran'
'Patra, Sanjib K.'

_publ_section_title
;
 Design and synthesis of perfluoroalkyl decorated BODIPY dye for random
 laser action in a microfluidic device
;
_journal_issue 34
_journal_name_full 'New Journal of Chemistry'
_journal_page_first 14650
_journal_page_last 14661
_journal_paper_doi 10.1039/D0NJ03108A
_journal_volume 44
_journal_year 2020
_chemical_formula_moiety 'C40 H31 B F16 N2 O2'
_chemical_formula_sum 'C40 H31 B F16 N2 O2'
_chemical_formula_weight 886.503
_space_group_crystal_system triclinic
_space_group_IT_number 2
_space_group_name_Hall '-P 1'
_space_group_name_H-M_alt 'P -1'
_symmetry_Int_Tables_number 2
_audit_creation_date 2020-06-10
_audit_creation_method
;
Olex2 1.3
(compiled 2020.02.04 svn.rd84adfe8 for OlexSys, GUI svn.r6032)
;
_audit_update_record
;
2020-06-19 deposited with the CCDC.	2020-07-30 downloaded from the CCDC.
;
_cell_angle_alpha 119.059(2)
_cell_angle_beta 101.268(2)
_cell_angle_gamma 94.837(2)
_cell_formula_units_Z 2
_cell_length_a 12.1085(10)
_cell_length_b 13.8332(11)
_cell_length_c 13.9870(11)
_cell_measurement_reflns_used 7122
_cell_measurement_temperature 293.15
_cell_measurement_theta_max 26.38
_cell_measurement_theta_min 2.36
_cell_volume 1964.0(3)
_computing_molecular_graphics 'Olex2 1.3 (Dolomanov et al., 2009)'
_computing_publication_material 'Olex2 1.3 (Dolomanov et al., 2009)'
_computing_structure_refinement 'olex2.refine 1.3 (Bourhis et al., 2015)'
_diffrn_ambient_temperature 293.15
_diffrn_measured_fraction_theta_full 0.9889
_diffrn_measured_fraction_theta_max 0.9513
_diffrn_measurement_device_type 'Bruker APEX-II CCD'
_diffrn_measurement_method '\f and \w scans'
_diffrn_radiation_type 'Mo K\a'
_diffrn_radiation_wavelength 0.71073
_diffrn_reflns_av_R_equivalents 0.0410
_diffrn_reflns_av_unetI/netI 0.0476
_diffrn_reflns_Laue_measured_fraction_full 0.9889
_diffrn_reflns_Laue_measured_fraction_max 0.9513
_diffrn_reflns_limit_h_max 15
_diffrn_reflns_limit_h_min -15
_diffrn_reflns_limit_k_max 17
_diffrn_reflns_limit_k_min -17
_diffrn_reflns_limit_l_max 18
_diffrn_reflns_limit_l_min -18
_diffrn_reflns_number 25508
_diffrn_reflns_point_group_measured_fraction_full 0.9889
_diffrn_reflns_point_group_measured_fraction_max 0.9513
_diffrn_reflns_theta_full 25.2417
_diffrn_reflns_theta_max 27.36
_diffrn_reflns_theta_min 1.70
_diffrn_standards_number 0
_exptl_absorpt_coefficient_mu 0.144
_exptl_absorpt_correction_T_max 0.7455
_exptl_absorpt_correction_T_min 0.6725
_exptl_absorpt_correction_type multi-scan
_exptl_crystal_colour 'dark brown'
_exptl_crystal_colour_primary brown
_exptl_crystal_density_diffrn 1.499
_exptl_crystal_description block
_exptl_crystal_F_000 900.809
_exptl_crystal_size_max 0.28
_exptl_crystal_size_mid 0.22
_exptl_crystal_size_min 0.16
_refine_diff_density_max 0.4482
_refine_diff_density_min -0.3996
_refine_diff_density_rms 0.0956
_refine_ls_d_res_high 0.7733
_refine_ls_d_res_low 11.9632
_refine_ls_goodness_of_fit_ref 1.0472
_refine_ls_hydrogen_treatment constr
_refine_ls_matrix_type full
_refine_ls_number_constraints 50
_refine_ls_number_parameters 555
_refine_ls_number_reflns 8463
_refine_ls_number_restraints 0
_refine_ls_restrained_S_all 1.0472
_refine_ls_R_factor_all 0.0755
_refine_ls_R_factor_gt 0.0550
_refine_ls_shift/su_max 0.0008
_refine_ls_shift/su_mean 0.0000
_refine_ls_structure_factor_coef Fsqd
_refine_ls_weighting_details 'w=1/[\s^2^(Fo^2^)+(0.0441P)^2^+3.2887P] where P=(Fo^2^+2Fc^2^)/3'
_refine_ls_weighting_scheme calc
_refine_ls_wR_factor_gt 0.1380
_refine_ls_wR_factor_ref 0.1486
_reflns_Friedel_coverage 0.0
_reflns_limit_h_max 15
_reflns_limit_h_min -15
_reflns_limit_k_max 14
_reflns_limit_k_min -17
_reflns_limit_l_max 18
_reflns_limit_l_min 0
_reflns_number_gt 6212
_reflns_number_total 8463
_reflns_threshold_expression I>=2u(I)
_cod_data_source_file d0nj03108a2.cif
_cod_data_source_block FBDP2
_cod_depositor_comments
;Adding full bibliography for 7059843--7059844.cif.

 Adding full bibliography for 7059843--7059844.cif.
;
_cod_database_code 7059844
_shelx_shelxl_version_number 2017/1
_olex2_refinement_description
;
1. Fixed Uiso
 At 1.2 times of:
  All C(H) groups, All C(H,H) groups
 At 1.5 times of:
  All C(H,H,H) groups
2.a Ternary CH refined with riding coordinates:
 C35(H35), C40(H40)
2.b Secondary CH2 refined with riding coordinates:
 C31(H31a,H31b), C36(H36a,H36b)
2.c Aromatic/amide H refined with riding coordinates:
 C10(H10), C11(H11), C12(H12), C13(H13), C14(H14), C26(H26), C27(H27),
 C28(H28), C29(H29), C30(H30)
2.d Idealised Me refined as rotating group:
 C5(H5a,H5b,H5c), C6(H6a,H6b,H6c), C16(H16a,H16b,H16c), C21(H21a,H21b,H21c),
 C22(H22a,H22b,H22c)
;
_olex2_submission_special_instructions 'No special instructions were received'

loop_
_space_group_symop_id
_space_group_symop_operation_xyz
1 x,y,z
2 -x,-y,-z

loop_
_atom_site_label
_atom_site_type_symbol
_atom_site_fract_x
_atom_site_fract_y
_atom_site_fract_z
_atom_site_U_iso_or_equiv
_atom_site_adp_type
_atom_site_occupancy
_atom_site_refinement_flags_posn
F1 F 0.59316(16) 0.37579(16) 0.06925(15) 0.0464(5) Uani 1.000000 .
O1 O 0.64882(14) 0.60968(14) 0.34920(15) 0.0185(4) Uani 1.000000 .
N1 N 0.81909(17) 0.76071(18) 0.40817(18) 0.0172(4) Uani 1.000000 .
C1 C 0.9405(2) 0.7800(2) 0.4351(2) 0.0177(5) Uani 1.000000 .
B1 B 0.7397(2) 0.6955(2) 0.4444(2) 0.0169(6) Uani 1.000000 .
F2 F 0.52654(16) 0.53148(15) 0.12411(15) 0.0390(5) Uani 1.000000 .
O2 O 0.68131(14) 0.77090(14) 0.52147(14) 0.0175(4) Uani 1.000000 .
N2 N 0.82335(17) 0.64802(17) 0.50354(18) 0.0169(4) Uani 1.000000 .
C2 C 0.9784(2) 0.8447(2) 0.3889(2) 0.0210(5) Uani 1.000000 .
F3 F 0.51207(15) 0.36090(15) 0.24219(16) 0.0374(4) Uani 1.000000 .
C3 C 0.8792(2) 0.8623(2) 0.3352(2) 0.0219(6) Uani 1.000000 .
F4 F 0.42135(13) 0.49409(13) 0.25386(14) 0.0298(4) Uani 1.000000 .
C4 C 0.7822(2) 0.8103(2) 0.3494(2) 0.0202(5) Uani 1.000000 .
F5 F 0.39989(15) 0.22359(15) 0.02788(16) 0.0418(5) Uani 1.000000 .
C5 C 0.6594(2) 0.8133(2) 0.3096(2) 0.0268(6) Uani 1.000000 .
H5a H 0.6103(3) 0.7463(8) 0.2941(16) 0.0401(9) Uiso 1.000000 GR
H5b H 0.6406(5) 0.8788(9) 0.3675(7) 0.0401(9) Uiso 1.000000 GR
H5c H 0.6484(4) 0.8168(17) 0.2416(9) 0.0401(9) Uiso 1.000000 GR
F6 F 0.33896(15) 0.35976(16) 0.01045(14) 0.0389(4) Uani 1.000000 .
C6 C 1.0969(2) 0.8873(2) 0.3900(3) 0.0276(6) Uani 1.000000 .
H6a H 1.1424(6) 0.9365(14) 0.4672(3) 0.0413(9) Uiso 1.000000 GR
H6b H 1.1324(7) 0.8244(3) 0.3529(15) 0.0413(9) Uiso 1.000000 GR
H6c H 1.0919(3) 0.9282(15) 0.3507(15) 0.0413(9) Uiso 1.000000 GR
F7 F 0.17601(14) 0.22378(15) 0.02270(15) 0.0364(4) Uani 1.000000 .
C7 C 0.8711(2) 0.9224(2) 0.2759(2) 0.0250(6) Uani 1.000000 .
F8 F 0.28039(16) 0.26309(17) 0.18756(17) 0.0459(5) Uani 1.000000 .
C8 C 0.8605(3) 0.9718(2) 0.2253(2) 0.0279(6) Uani 1.000000 .
F9 F 0.75756(15) 1.04119(13) 0.77171(14) 0.0350(4) Uani 1.000000 .
C9 C 0.8412(3) 1.0293(2) 0.1627(2) 0.0273(6) Uani 1.000000 .
F10 F 0.65237(14) 0.98468(14) 0.60056(15) 0.0309(4) Uani 1.000000 .
C10 C 0.9315(3) 1.0696(2) 0.1337(3) 0.0314(7) Uani 1.000000 .
H10 H 1.0055(3) 1.0600(2) 0.1551(3) 0.0376(8) Uiso 1.000000 R
F11 F 0.60858(15) 0.91695(16) 0.80187(14) 0.0362(4) Uani 1.000000 .
C11 C 0.9098(3) 1.1242(3) 0.0726(3) 0.0376(8) Uani 1.000000 .
H11 H 0.9697(3) 1.1511(3) 0.0534(3) 0.0451(9) Uiso 1.000000 R
F12 F 0.52959(16) 1.02205(15) 0.74477(17) 0.0436(5) Uani 1.000000 .
C12 C 0.8008(3) 1.1385(3) 0.0406(3) 0.0378(8) Uani 1.000000 .
H12 H 0.7872(3) 1.1751(3) -0.0001(3) 0.0453(9) Uiso 1.000000 R
F13 F 0.51239(13) 0.73167(13) 0.61423(14) 0.0272(4) Uani 1.000000 .
C13 C 0.7107(3) 1.0985(3) 0.0689(2) 0.0345(7) Uani 1.000000 .
H13 H 0.6369(3) 1.1084(3) 0.0471(2) 0.0413(8) Uiso 1.000000 R
F14 F 0.38666(14) 0.83582(16) 0.66664(15) 0.0358(4) Uani 1.000000 .
C14 C 0.7307(3) 1.0441(2) 0.1292(2) 0.0301(6) Uani 1.000000 .
H14 H 0.6701(3) 1.0172(2) 0.1477(2) 0.0362(8) Uiso 1.000000 R
F15 F 0.35614(14) 0.71143(16) 0.44031(15) 0.0390(4) Uani 1.000000 .
C15 C 1.0021(2) 0.7401(2) 0.4992(2) 0.0188(5) Uani 1.000000 .
F16 F 0.39079(16) 0.89408(18) 0.51085(18) 0.0464(5) Uani 1.000000 .
C16 C 1.1310(2) 0.7642(2) 0.5297(3) 0.0267(6) Uani 1.000000 .
H16a H 1.1565(2) 0.7707(16) 0.4719(9) 0.0400(9) Uiso 1.000000 GR
H16b H 1.1609(2) 0.8338(9) 0.6012(8) 0.0400(9) Uiso 1.000000 GR
H16c H 1.1582(2) 0.7037(8) 0.5357(16) 0.0400(9) Uiso 1.000000 GR
C17 C 0.9443(2) 0.6773(2) 0.5363(2) 0.0186(5) Uani 1.000000 .
C18 C 0.9863(2) 0.6341(2) 0.6066(2) 0.0196(5) Uani 1.000000 .
C19 C 0.8892(2) 0.5799(2) 0.6158(2) 0.0187(5) Uani 1.000000 .
C20 C 0.7904(2) 0.5887(2) 0.5505(2) 0.0178(5) Uani 1.000000 .
C21 C 0.6677(2) 0.5395(2) 0.5318(2) 0.0244(6) Uani 1.000000 .
H21a H 0.6234(4) 0.5973(4) 0.5483(16) 0.0366(9) Uiso 1.000000 GR
H21b H 0.6368(5) 0.4796(11) 0.4541(5) 0.0366(9) Uiso 1.000000 GR
H21c H 0.6642(3) 0.5101(15) 0.5811(12) 0.0366(9) Uiso 1.000000 GR
C22 C 1.1065(2) 0.6406(2) 0.6642(2) 0.0238(6) Uani 1.000000 .
H22a H 1.1048(2) 0.6100(15) 0.7126(13) 0.0358(9) Uiso 1.000000 GR
H22b H 1.1450(6) 0.5979(13) 0.6081(2) 0.0358(9) Uiso 1.000000 GR
H22c H 1.1470(5) 0.7181(3) 0.7090(13) 0.0358(9) Uiso 1.000000 GR
C23 C 0.8899(2) 0.5253(2) 0.6802(2) 0.0212(5) Uani 1.000000 .
C24 C 0.8944(2) 0.4802(2) 0.7353(2) 0.0224(6) Uani 1.000000 .
C25 C 0.9041(2) 0.4243(2) 0.7992(2) 0.0219(5) Uani 1.000000 .
C26 C 1.0121(2) 0.4078(2) 0.8392(2) 0.0253(6) Uani 1.000000 .
H26 H 1.0765(2) 0.4341(2) 0.8249(2) 0.0304(7) Uiso 1.000000 R
C27 C 1.0238(3) 0.3527(2) 0.8995(2) 0.0307(6) Uani 1.000000 .
H27 H 1.0957(3) 0.3416(2) 0.9252(2) 0.0369(8) Uiso 1.000000 R
C28 C 0.9280(3) 0.3141(3) 0.9216(3) 0.0352(7) Uani 1.000000 .
H28 H 0.9358(3) 0.2770(3) 0.9622(3) 0.0422(9) Uiso 1.000000 R
C29 C 0.8208(3) 0.3305(3) 0.8836(3) 0.0330(7) Uani 1.000000 .
H29 H 0.7571(3) 0.3050(3) 0.8994(3) 0.0396(8) Uiso 1.000000 R
C30 C 0.8082(2) 0.3848(2) 0.8221(2) 0.0262(6) Uani 1.000000 .
H30 H 0.7359(2) 0.3949(2) 0.7960(2) 0.0315(7) Uiso 1.000000 R
C31 C 0.6761(2) 0.5240(2) 0.2556(2) 0.0265(6) Uani 1.000000 .
H31a H 0.7330(2) 0.5563(2) 0.2333(2) 0.0318(7) Uiso 1.000000 R
H31b H 0.7080(2) 0.4718(2) 0.2751(2) 0.0318(7) Uiso 1.000000 R
C32 C 0.5674(2) 0.4621(2) 0.1588(2) 0.0263(6) Uani 1.000000 .
C33 C 0.4676(2) 0.4104(2) 0.1849(2) 0.0213(5) Uani 1.000000 .
C34 C 0.3669(2) 0.3219(2) 0.0831(2) 0.0254(6) Uani 1.000000 .
C35 C 0.2578(2) 0.3029(2) 0.1169(2) 0.0274(6) Uani 1.000000 .
H35 H 0.2309(2) 0.3737(2) 0.1536(2) 0.0329(7) Uiso 1.000000 R
C36 C 0.7487(2) 0.8564(2) 0.6300(2) 0.0206(5) Uani 1.000000 .
H36a H 0.7632(2) 0.8265(2) 0.6801(2) 0.0247(6) Uiso 1.000000 R
H36b H 0.8221(2) 0.8848(2) 0.6250(2) 0.0247(6) Uiso 1.000000 R
C37 C 0.6842(2) 0.9508(2) 0.6762(2) 0.0239(6) Uani 1.000000 .
C38 C 0.5754(2) 0.9287(2) 0.7114(2) 0.0264(6) Uani 1.000000 .
C39 C 0.4782(2) 0.8251(2) 0.6226(2) 0.0234(6) Uani 1.000000 .
C40 C 0.4388(2) 0.8072(3) 0.5035(3) 0.0290(6) Uani 1.000000 .
H40 H 0.5035(2) 0.8015(3) 0.4697(3) 0.0348(8) Uiso 1.000000 R

loop_
_atom_site_aniso_label
_atom_site_aniso_U_11
_atom_site_aniso_U_22
_atom_site_aniso_U_33
_atom_site_aniso_U_12
_atom_site_aniso_U_13
_atom_site_aniso_U_23
F1 0.0381(10) 0.0437(11) 0.0292(10) -0.0054(8) 0.0185(8) -0.0034(9)
O1 0.0159(8) 0.0197(9) 0.0193(9) 0.0036(7) 0.0062(7) 0.0092(8)
N1 0.0139(10) 0.0219(11) 0.0183(11) 0.0025(8) 0.0041(8) 0.0125(9)
C1 0.0175(12) 0.0151(12) 0.0198(13) 0.0036(9) 0.0090(10) 0.0069(10)
B1 0.0139(13) 0.0195(14) 0.0212(14) 0.0032(11) 0.0051(11) 0.0131(12)
F2 0.0458(11) 0.0410(10) 0.0300(9) -0.0084(8) -0.0030(8) 0.0255(9)
O2 0.0151(8) 0.0182(9) 0.0190(9) 0.0026(7) 0.0042(7) 0.0097(8)
N2 0.0149(10) 0.0180(11) 0.0193(11) 0.0036(8) 0.0057(8) 0.0103(9)
C2 0.0251(13) 0.0156(13) 0.0220(13) 0.0023(10) 0.0110(11) 0.0080(11)
F3 0.0339(9) 0.0390(10) 0.0438(11) -0.0007(8) -0.0044(8) 0.0311(9)
C3 0.0320(15) 0.0175(13) 0.0180(13) 0.0044(11) 0.0132(11) 0.0085(11)
F4 0.0250(8) 0.0255(9) 0.0273(9) 0.0026(7) 0.0103(7) 0.0042(7)
C4 0.0246(13) 0.0178(13) 0.0200(13) 0.0049(10) 0.0083(11) 0.0102(11)
F5 0.0322(10) 0.0248(9) 0.0467(11) 0.0040(7) 0.0132(8) 0.0016(8)
C5 0.0263(14) 0.0308(16) 0.0304(15) 0.0081(12) 0.0064(12) 0.0213(14)
F6 0.0366(10) 0.0486(11) 0.0273(9) -0.0082(8) -0.0048(8) 0.0238(9)
C6 0.0294(15) 0.0241(15) 0.0334(16) 0.0022(11) 0.0156(12) 0.0159(13)
F7 0.0263(9) 0.0331(10) 0.0340(10) -0.0049(7) 0.0007(7) 0.0099(8)
C7 0.0335(15) 0.0185(14) 0.0232(14) 0.0048(11) 0.0130(12) 0.0091(12)
F8 0.0383(10) 0.0609(13) 0.0485(12) -0.0066(9) 0.0037(9) 0.0411(11)
C8 0.0429(17) 0.0197(14) 0.0220(14) 0.0037(12) 0.0155(13) 0.0093(12)
F9 0.0354(9) 0.0217(9) 0.0321(9) -0.0042(7) 0.0102(8) 0.0033(7)
C9 0.0432(17) 0.0203(14) 0.0207(14) 0.0058(12) 0.0120(12) 0.0112(12)
F10 0.0383(9) 0.0265(9) 0.0417(10) 0.0115(7) 0.0167(8) 0.0250(8)
C10 0.0419(17) 0.0297(16) 0.0316(16) 0.0081(13) 0.0178(14) 0.0195(14)
F11 0.0324(9) 0.0502(11) 0.0210(8) -0.0003(8) 0.0072(7) 0.0161(8)
C11 0.052(2) 0.0354(18) 0.0340(17) 0.0024(15) 0.0182(15) 0.0231(15)
F12 0.0407(11) 0.0288(10) 0.0531(12) 0.0157(8) 0.0247(9) 0.0094(9)
C12 0.060(2) 0.0299(17) 0.0252(16) 0.0038(15) 0.0078(15) 0.0174(14)
F13 0.0263(8) 0.0274(9) 0.0351(9) 0.0035(7) 0.0109(7) 0.0208(8)
C13 0.0436(18) 0.0276(16) 0.0232(15) 0.0032(13) 0.0015(13) 0.0099(13)
F14 0.0217(8) 0.0502(11) 0.0359(10) 0.0074(8) 0.0161(7) 0.0195(9)
C14 0.0414(17) 0.0227(15) 0.0218(14) -0.0004(12) 0.0087(13) 0.0092(12)
F15 0.0220(9) 0.0529(12) 0.0295(9) 0.0022(8) 0.0033(7) 0.0140(9)
C15 0.0184(12) 0.0152(12) 0.0188(12) 0.0035(10) 0.0068(10) 0.0051(10)
F16 0.0392(11) 0.0605(13) 0.0562(13) 0.0261(10) 0.0112(9) 0.0405(11)
C16 0.0153(13) 0.0305(16) 0.0342(16) 0.0017(11) 0.0062(11) 0.0171(13)
C17 0.0160(12) 0.0175(13) 0.0185(13) 0.0035(10) 0.0053(10) 0.0063(11)
C18 0.0218(13) 0.0152(12) 0.0184(13) 0.0066(10) 0.0052(10) 0.0058(11)
C19 0.0234(13) 0.0161(12) 0.0170(12) 0.0059(10) 0.0069(10) 0.0080(11)
C20 0.0202(12) 0.0159(12) 0.0186(12) 0.0036(10) 0.0062(10) 0.0094(11)
C21 0.0219(13) 0.0264(15) 0.0322(15) 0.0033(11) 0.0077(11) 0.0205(13)
C22 0.0194(13) 0.0254(14) 0.0258(14) 0.0083(11) 0.0042(11) 0.0126(12)
C23 0.0227(13) 0.0189(13) 0.0221(13) 0.0079(10) 0.0068(11) 0.0099(11)
C24 0.0245(14) 0.0201(13) 0.0223(14) 0.0069(11) 0.0074(11) 0.0098(12)
C25 0.0292(14) 0.0188(13) 0.0164(13) 0.0053(11) 0.0031(11) 0.0092(11)
C26 0.0285(14) 0.0246(14) 0.0232(14) 0.0052(11) 0.0056(11) 0.0131(12)
C27 0.0338(16) 0.0297(16) 0.0275(15) 0.0099(13) 0.0028(12) 0.0153(13)
C28 0.0480(19) 0.0342(17) 0.0324(17) 0.0099(14) 0.0085(14) 0.0246(15)
C29 0.0358(17) 0.0328(17) 0.0350(17) -0.0001(13) 0.0080(13) 0.0225(14)
C30 0.0272(14) 0.0247(14) 0.0266(15) 0.0052(11) 0.0061(12) 0.0135(12)
C31 0.0218(13) 0.0284(15) 0.0241(14) 0.0038(11) 0.0095(11) 0.0087(12)
C32 0.0285(15) 0.0281(15) 0.0191(13) 0.0022(12) 0.0077(11) 0.0098(12)
C33 0.0231(13) 0.0195(13) 0.0201(13) 0.0046(10) 0.0041(11) 0.0099(11)
C34 0.0288(14) 0.0207(14) 0.0221(14) 0.0034(11) 0.0046(11) 0.0086(12)
C35 0.0239(14) 0.0244(15) 0.0258(14) -0.0015(11) 0.0021(11) 0.0094(12)
C36 0.0177(12) 0.0203(13) 0.0218(13) 0.0012(10) 0.0051(10) 0.0098(11)
C37 0.0250(14) 0.0202(14) 0.0225(14) -0.0002(11) 0.0042(11) 0.0095(12)
C38 0.0285(15) 0.0268(15) 0.0236(14) 0.0082(12) 0.0118(12) 0.0108(12)
C39 0.0184(13) 0.0304(15) 0.0273(14) 0.0074(11) 0.0113(11) 0.0169(13)
C40 0.0213(14) 0.0388(17) 0.0354(16) 0.0124(12) 0.0095(12) 0.0237(15)

loop_
_atom_type_symbol
_atom_type_scat_dispersion_real
_atom_type_scat_dispersion_imag
_atom_type_scat_Cromer_Mann_a1
_atom_type_scat_Cromer_Mann_a2
_atom_type_scat_Cromer_Mann_a3
_atom_type_scat_Cromer_Mann_a4
_atom_type_scat_Cromer_Mann_b1
_atom_type_scat_Cromer_Mann_b2
_atom_type_scat_Cromer_Mann_b3
_atom_type_scat_Cromer_Mann_b4
_atom_type_scat_Cromer_Mann_c
_atom_type_scat_source
_atom_type_scat_dispersion_source
C 0.00347 0.00161 2.31000 1.02000 1.58860 0.86500 20.84390 10.20750 0.56870 51.65120 0.215599998832 'International Tables Volume C Table 6.1.1.4 (pp. 500-502)' 'Henke, Gullikson and Davis, At. Data and Nucl. Data Tables, 1993, 54, 2'
B 0.00141 0.00067 2.05450 1.33260 1.09790 0.70680 23.21850 1.02100 60.34980 0.14030 -0.193200007081 'International Tables Volume C Table 6.1.1.4 (pp. 500-502)' 'Henke, Gullikson and Davis, At. Data and Nucl. Data Tables, 1993, 54, 2'
F 0.01794 0.01033 3.53920 2.64120 1.51700 1.02430 10.28250 4.29440 0.26150 26.14760 0.277599990368 'International Tables Volume C Table 6.1.1.4 (pp. 500-502)' 'Henke, Gullikson and Davis, At. Data and Nucl. Data Tables, 1993, 54, 2'
H 0.00000 0.00000 0.49300 0.32291 0.14019 0.04081 10.51090 26.12570 3.14236 57.79970 0.0030380000826 'International Tables Volume C Table 6.1.1.4 (pp. 500-502)' 'Henke, Gullikson and Davis, At. Data and Nucl. Data Tables, 1993, 54, 2'
O 0.01158 0.00611 3.04850 2.28680 1.54630 0.86700 13.27710 5.70110 0.32390 32.90890 0.250800013542 'International Tables Volume C Table 6.1.1.4 (pp. 500-502)' 'Henke, Gullikson and Davis, At. Data and Nucl. Data Tables, 1993, 54, 2'
N 0.00653 0.00323 12.21260 3.13220 2.01250 1.16630 0.00570 9.89330 28.99750 0.58260 -11.5290002823 'International Tables Volume C Table 6.1.1.4 (pp. 500-502)' 'Henke, Gullikson and Davis, At. Data and Nucl. Data Tables, 1993, 54, 2'

loop_
_geom_angle_atom_site_label_1
_geom_angle_atom_site_label_2
_geom_angle_atom_site_label_3
_geom_angle
_geom_angle_site_symmetry_1
_geom_angle_site_symmetry_3
_geom_angle_publ_flag
C31 O1 B1 119.6(2) . . ?
B1 N1 C1 125.9(2) . . ?
C4 N1 C1 108.7(2) . . ?
C4 N1 B1 125.4(2) . . ?
C2 C1 N1 107.9(2) . . ?
C15 C1 N1 120.9(2) . . ?
C15 C1 C2 131.2(2) . . ?
N1 B1 O1 111.8(2) . . ?
O2 B1 O1 104.67(19) . . ?
O2 B1 N1 110.7(2) . . ?
N2 B1 O1 113.7(2) . . ?
N2 B1 N1 105.07(19) . . ?
N2 B1 O2 111.1(2) . . ?
C36 O2 B1 117.66(19) . . ?
C17 N2 B1 126.12(19) . . ?
C20 N2 B1 124.4(2) . . ?
C20 N2 C17 108.4(2) . . ?
C3 C2 C1 106.1(2) . . ?
C6 C2 C1 130.9(2) . . ?
C6 C2 C3 122.9(2) . . ?
C4 C3 C2 108.5(2) . . ?
C7 C3 C2 127.8(2) . . ?
C7 C3 C4 123.7(3) . . ?
C3 C4 N1 108.8(2) . . ?
C5 C4 N1 125.1(2) . . ?
C5 C4 C3 126.1(2) . . ?
H5a C5 C4 109.5 . . ?
H5b C5 C4 109.5 . . ?
H5b C5 H5a 109.5 . . ?
H5c C5 C4 109.5 . . ?
H5c C5 H5a 109.5 . . ?
H5c C5 H5b 109.5 . . ?
H6a C6 C2 109.5 . . ?
H6b C6 C2 109.5 . . ?
H6b C6 H6a 109.5 . . ?
H6c C6 C2 109.5 . . ?
H6c C6 H6a 109.5 . . ?
H6c C6 H6b 109.5 . . ?
C8 C7 C3 177.8(3) . . ?
C9 C8 C7 177.0(3) . . ?
C10 C9 C8 121.1(3) . . ?
C14 C9 C8 119.7(3) . . ?
C14 C9 C10 119.2(3) . . ?
H10 C10 C9 120.17(18) . . ?
C11 C10 C9 119.7(3) . . ?
C11 C10 H10 120.17(19) . . ?
H11 C11 C10 119.74(19) . . ?
C12 C11 C10 120.5(3) . . ?
C12 C11 H11 119.74(17) . . ?
H12 C12 C11 119.92(17) . . ?
C13 C12 C11 120.2(3) . . ?
C13 C12 H12 119.92(19) . . ?
H13 C13 C12 119.96(19) . . ?
C14 C13 C12 120.1(3) . . ?
C14 C13 H13 119.96(19) . . ?
C13 C14 C9 120.4(3) . . ?
H14 C14 C9 119.80(16) . . ?
H14 C14 C13 119.80(19) . . ?
C16 C15 C1 120.1(2) . . ?
C17 C15 C1 120.7(2) . . ?
C17 C15 C16 119.2(2) . . ?
H16a C16 C15 109.5 . . ?
H16b C16 C15 109.5 . . ?
H16b C16 H16a 109.5 . . ?
H16c C16 C15 109.5 . . ?
H16c C16 H16a 109.5 . . ?
H16c C16 H16b 109.5 . . ?
C15 C17 N2 120.4(2) . . ?
C18 C17 N2 108.2(2) . . ?
C18 C17 C15 131.5(2) . . ?
C19 C18 C17 106.3(2) . . ?
C22 C18 C17 130.7(2) . . ?
C22 C18 C19 122.9(2) . . ?
C20 C19 C18 108.1(2) . . ?
C23 C19 C18 126.1(2) . . ?
C23 C19 C20 125.8(2) . . ?
C19 C20 N2 109.0(2) . . ?
C21 C20 N2 124.1(2) . . ?
C21 C20 C19 126.9(2) . . ?
H21a C21 C20 109.5 . . ?
H21b C21 C20 109.5 . . ?
H21b C21 H21a 109.5 . . ?
H21c C21 C20 109.5 . . ?
H21c C21 H21a 109.5 . . ?
H21c C21 H21b 109.5 . . ?
H22a C22 C18 109.5 . . ?
H22b C22 C18 109.5 . . ?
H22b C22 H22a 109.5 . . ?
H22c C22 C18 109.5 . . ?
H22c C22 H22a 109.5 . . ?
H22c C22 H22b 109.5 . . ?
C24 C23 C19 177.8(3) . . ?
C25 C24 C23 177.3(3) . . ?
C26 C25 C24 119.4(2) . . ?
C30 C25 C24 121.7(2) . . ?
C30 C25 C26 118.9(2) . . ?
H26 C26 C25 119.66(15) . . ?
C27 C26 C25 120.7(3) . . ?
C27 C26 H26 119.66(17) . . ?
H27 C27 C26 120.13(17) . . ?
C28 C27 C26 119.7(3) . . ?
C28 C27 H27 120.13(17) . . ?
H28 C28 C27 119.82(17) . . ?
C29 C28 C27 120.4(3) . . ?
C29 C28 H28 119.82(17) . . ?
H29 C29 C28 119.90(17) . . ?
C30 C29 C28 120.2(3) . . ?
C30 C29 H29 119.90(17) . . ?
C29 C30 C25 120.1(3) . . ?
H30 C30 C25 119.96(16) . . ?
H30 C30 C29 119.96(17) . . ?
H31a C31 O1 109.99(13) . . ?
H31b C31 O1 109.99(14) . . ?
H31b C31 H31a 108.4 . . ?
C32 C31 O1 108.5(2) . . ?
C32 C31 H31a 109.99(15) . . ?
C32 C31 H31b 109.99(16) . . ?
F2 C32 F1 107.5(2) . . ?
C31 C32 F1 108.4(2) . . ?
C31 C32 F2 110.9(2) . . ?
C33 C32 F1 107.3(2) . . ?
C33 C32 F2 107.1(2) . . ?
C33 C32 C31 115.3(2) . . ?
F4 C33 F3 107.6(2) . . ?
C32 C33 F3 108.0(2) . . ?
C32 C33 F4 109.1(2) . . ?
C34 C33 F3 107.6(2) . . ?
C34 C33 F4 106.6(2) . . ?
C34 C33 C32 117.5(2) . . ?
F6 C34 F5 108.1(2) . . ?
C33 C34 F5 109.9(2) . . ?
C33 C34 F6 108.4(2) . . ?
C35 C34 F5 110.0(2) . . ?
C35 C34 F6 106.9(2) . . ?
C35 C34 C33 113.4(2) . . ?
F8 C35 F7 107.9(2) . . ?
C34 C35 F7 108.8(2) . . ?
C34 C35 F8 109.2(2) . . ?
H35 C35 F7 110.31(15) . . ?
H35 C35 F8 110.31(16) . . ?
H35 C35 C34 110.31(15) . . ?
H36a C36 O2 110.01(12) . . ?
H36b C36 O2 110.01(12) . . ?
H36b C36 H36a 108.4 . . ?
C37 C36 O2 108.4(2) . . ?
C37 C36 H36a 110.01(14) . . ?
C37 C36 H36b 110.01(13) . . ?
F10 C37 F9 107.0(2) . . ?
C36 C37 F9 108.0(2) . . ?
C36 C37 F10 110.3(2) . . ?
C38 C37 F9 105.8(2) . . ?
C38 C37 F10 107.1(2) . . ?
C38 C37 C36 118.0(2) . . ?
F12 C38 F11 107.6(2) . . ?
C37 C38 F11 108.2(2) . . ?
C37 C38 F12 107.5(2) . . ?
C39 C38 F11 107.0(2) . . ?
C39 C38 F12 107.8(2) . . ?
C39 C38 C37 118.4(2) . . ?
F14 C39 F13 106.8(2) . . ?
C38 C39 F13 108.0(2) . . ?
C38 C39 F14 106.6(2) . . ?
C40 C39 F13 108.7(2) . . ?
C40 C39 F14 108.6(2) . . ?
C40 C39 C38 117.6(2) . . ?
F16 C40 F15 108.0(2) . . ?
C39 C40 F15 107.3(2) . . ?
C39 C40 F16 108.4(2) . . ?
H40 C40 F15 110.99(15) . . ?
H40 C40 F16 110.99(15) . . ?
H40 C40 C39 110.99(14) . . ?

loop_
_geom_bond_atom_site_label_1
_geom_bond_atom_site_label_2
_geom_bond_distance
_geom_bond_site_symmetry_2
_geom_bond_publ_flag
F1 C32 1.362(3) . ?
O1 B1 1.437(3) . ?
O1 C31 1.399(3) . ?
N1 C1 1.412(3) . ?
N1 B1 1.576(3) . ?
N1 C4 1.343(3) . ?
C1 C2 1.428(3) . ?
C1 C15 1.397(4) . ?
B1 O2 1.442(3) . ?
B1 N2 1.566(3) . ?
F2 C32 1.357(3) . ?
O2 C36 1.406(3) . ?
N2 C17 1.406(3) . ?
N2 C20 1.355(3) . ?
C2 C3 1.392(4) . ?
C2 C6 1.499(3) . ?
F3 C33 1.351(3) . ?
C3 C4 1.422(3) . ?
C3 C7 1.429(4) . ?
F4 C33 1.349(3) . ?
C4 C5 1.494(4) . ?
F5 C34 1.341(3) . ?
C5 H5a 0.9600 . ?
C5 H5b 0.9600 . ?
C5 H5c 0.9600 . ?
F6 C34 1.354(3) . ?
C6 H6a 0.9600 . ?
C6 H6b 0.9600 . ?
C6 H6c 0.9600 . ?
F7 C35 1.349(3) . ?
C7 C8 1.197(4) . ?
F8 C35 1.343(3) . ?
C8 C9 1.442(4) . ?
F9 C37 1.365(3) . ?
C9 C10 1.400(4) . ?
C9 C14 1.396(4) . ?
F10 C37 1.357(3) . ?
C10 H10 0.9300 . ?
C10 C11 1.394(4) . ?
F11 C38 1.343(3) . ?
C11 H11 0.9300 . ?
C11 C12 1.371(5) . ?
F12 C38 1.352(3) . ?
C12 H12 0.9300 . ?
C12 C13 1.390(5) . ?
F13 C39 1.349(3) . ?
C13 H13 0.9300 . ?
C13 C14 1.380(4) . ?
F14 C39 1.354(3) . ?
C14 H14 0.9300 . ?
F15 C40 1.354(3) . ?
C15 C16 1.497(3) . ?
C15 C17 1.411(3) . ?
F16 C40 1.347(3) . ?
C16 H16a 0.9600 . ?
C16 H16b 0.9600 . ?
C16 H16c 0.9600 . ?
C17 C18 1.418(4) . ?
C18 C19 1.402(3) . ?
C18 C22 1.491(4) . ?
C19 C20 1.409(4) . ?
C19 C23 1.429(3) . ?
C20 C21 1.498(3) . ?
C21 H21a 0.9600 . ?
C21 H21b 0.9600 . ?
C21 H21c 0.9600 . ?
C22 H22a 0.9600 . ?
C22 H22b 0.9600 . ?
C22 H22c 0.9600 . ?
C23 C24 1.200(4) . ?
C24 C25 1.434(4) . ?
C25 C26 1.401(4) . ?
C25 C30 1.399(4) . ?
C26 H26 0.9300 . ?
C26 C27 1.381(4) . ?
C27 H27 0.9300 . ?
C27 C28 1.387(4) . ?
C28 H28 0.9300 . ?
C28 C29 1.384(4) . ?
C29 H29 0.9300 . ?
C29 C30 1.386(4) . ?
C30 H30 0.9300 . ?
C31 H31a 0.9700 . ?
C31 H31b 0.9700 . ?
C31 C32 1.512(4) . ?
C32 C33 1.544(4) . ?
C33 C34 1.546(4) . ?
C34 C35 1.531(4) . ?
C35 H35 0.9800 . ?
C36 H36a 0.9700 . ?
C36 H36b 0.9700 . ?
C36 C37 1.510(4) . ?
C37 C38 1.550(4) . ?
C38 C39 1.548(4) . ?
C39 C40 1.528(4) . ?
C40 H40 0.9800 . ?

loop_
_geom_torsion_atom_site_label_1
_geom_torsion_atom_site_label_2
_geom_torsion_atom_site_label_3
_geom_torsion_atom_site_label_4
_geom_torsion
_geom_torsion_site_symmetry_1
_geom_torsion_site_symmetry_2
_geom_torsion_site_symmetry_3
_geom_torsion_site_symmetry_4
_geom_torsion_publ_flag
F1 C32 C31 O1 -177.6(2) . . . . ?
F1 C32 C33 F3 77.8(2) . . . . ?
F1 C32 C33 F4 -165.6(2) . . . . ?
F1 C32 C33 C34 -44.1(3) . . . . ?
O1 B1 N1 C1 -129.4(2) . . . . ?
O1 B1 N1 C4 52.8(3) . . . . ?
O1 B1 O2 C36 172.14(17) . . . . ?
O1 B1 N2 C17 133.8(2) . . . . ?
O1 B1 N2 C20 -59.4(3) . . . . ?
O1 C31 C32 F2 64.6(2) . . . . ?
O1 C31 C32 C33 -57.3(2) . . . . ?
N1 C1 C2 C3 -0.2(2) . . . . ?
N1 C1 C2 C6 -178.9(2) . . . . ?
N1 C1 C15 C16 -178.2(2) . . . . ?
N1 C1 C15 C17 1.5(3) . . . . ?
N1 B1 O2 C36 -67.3(2) . . . . ?
N1 B1 N2 C17 11.3(3) . . . . ?
N1 B1 N2 C20 178.09(18) . . . . ?
N1 C4 C3 C2 -0.9(2) . . . . ?
N1 C4 C3 C7 179.7(2) . . . . ?
C1 C2 C3 C4 0.6(2) . . . . ?
C1 C2 C3 C7 -179.9(2) . . . . ?
C1 C15 C17 N2 3.8(3) . . . . ?
C1 C15 C17 C18 -175.7(2) . . . . ?
B1 O2 C36 C37 156.7(2) . . . . ?
B1 N2 C17 C15 -11.3(3) . . . . ?
B1 N2 C17 C18 168.3(3) . . . . ?
B1 N2 C20 C19 -167.9(3) . . . . ?
B1 N2 C20 C21 13.2(3) . . . . ?
F2 C32 C33 F3 -167.0(2) . . . . ?
F2 C32 C33 F4 -50.3(2) . . . . ?
F2 C32 C33 C34 71.1(2) . . . . ?
O2 C36 C37 F9 -169.56(19) . . . . ?
O2 C36 C37 F10 -52.9(2) . . . . ?
O2 C36 C37 C38 70.6(2) . . . . ?
N2 C17 C15 C16 -176.4(2) . . . . ?
N2 C17 C18 C19 -0.4(2) . . . . ?
N2 C17 C18 C22 -179.97(19) . . . . ?
N2 C20 C19 C18 -1.2(2) . . . . ?
N2 C20 C19 C23 178.8(2) . . . . ?
C2 C3 C4 C5 177.1(2) . . . . ?
F3 C33 C32 C31 -43.1(2) . . . . ?
F3 C33 C34 F5 -47.9(2) . . . . ?
F3 C33 C34 F6 -165.8(2) . . . . ?
F3 C33 C34 C35 75.7(2) . . . . ?
F4 C33 C32 C31 73.6(2) . . . . ?
F4 C33 C34 F5 -163.1(2) . . . . ?
F4 C33 C34 F6 79.0(2) . . . . ?
F4 C33 C34 C35 -39.5(2) . . . . ?
F5 C34 C33 C32 74.2(2) . . . . ?
F5 C34 C35 F7 -55.8(2) . . . . ?
F5 C34 C35 F8 61.7(2) . . . . ?
F6 C34 C33 C32 -43.8(3) . . . . ?
F6 C34 C35 F7 61.3(2) . . . . ?
F6 C34 C35 F8 178.8(2) . . . . ?
F7 C35 C34 C33 -179.3(2) . . . . ?
F8 C35 C34 C33 -61.8(2) . . . . ?
C8 C9 C10 C11 179.6(3) . . . . ?
C8 C9 C14 C13 -179.7(3) . . . . ?
F9 C37 C38 F11 -54.2(2) . . . . ?
F9 C37 C38 F12 61.8(2) . . . . ?
F9 C37 C38 C39 -175.92(19) . . . . ?
C9 C10 C11 C12 -0.1(3) . . . . ?
C9 C14 C13 C12 0.3(3) . . . . ?
F10 C37 C38 F11 -168.0(2) . . . . ?
F10 C37 C38 F12 -52.0(2) . . . . ?
F10 C37 C38 C39 70.3(2) . . . . ?
C10 C11 C12 C13 -0.1(4) . . . . ?
F11 C38 C37 C36 66.8(2) . . . . ?
F11 C38 C39 F13 -46.5(2) . . . . ?
F11 C38 C39 F14 68.0(2) . . . . ?
F11 C38 C39 C40 -169.9(2) . . . . ?
C11 C12 C13 C14 -0.0(4) . . . . ?
F12 C38 C37 C36 -177.2(2) . . . . ?
F12 C38 C39 F13 -162.0(2) . . . . ?
F12 C38 C39 F14 -47.5(2) . . . . ?
F12 C38 C39 C40 74.6(2) . . . . ?
F13 C39 C38 C37 75.8(2) . . . . ?
F13 C39 C40 F15 55.6(2) . . . . ?
F13 C39 C40 F16 172.0(2) . . . . ?
F14 C39 C38 C37 -169.7(2) . . . . ?
F14 C39 C40 F15 -60.3(2) . . . . ?
F14 C39 C40 F16 56.1(2) . . . . ?
F15 C40 C39 C38 178.6(2) . . . . ?
C15 C17 C18 C19 179.1(3) . . . . ?
C15 C17 C18 C22 -0.4(4) . . . . ?
F16 C40 C39 C38 -65.0(2) . . . . ?
C17 C18 C19 C20 1.0(2) . . . . ?
C17 C18 C19 C23 -178.96(19) . . . . ?
C18 C19 C20 C21 177.6(2) . . . . ?
C24 C25 C26 C27 -179.1(3) . . . . ?
C24 C25 C30 C29 179.6(3) . . . . ?
C25 C26 C27 C28 -0.5(3) . . . . ?
C25 C30 C29 C28 -0.7(3) . . . . ?
C26 C27 C28 C29 -0.0(3) . . . . ?
C27 C28 C29 C30 0.6(4) . . . . ?
C31 C32 C33 C34 -165.0(2) . . . . ?
C32 C33 C34 C35 -162.2(2) . . . . ?
C36 C37 C38 C39 -54.9(3) . . . . ?
C37 C38 C39 C40 -47.5(3) . . . . ?
